data_4024498
loop_
_publ_author_name
'Jing Sun'
'Li-Li Zhang'
'Er-Yan Xia'
'Chao-Guo Yan'

_publ_contact_author_address
;
      College of Chemistry & Chemical Engineering
      Yangzhou University
      Yangzhou 225002, 
      P.R. China
;
_publ_contact_author_email cgyan@yzu.edu.cn
_publ_contact_author_fax +86-514-7975590-8401
_publ_contact_author_name 'Chao Guo Yan'
_publ_contact_author_phone +86-514-7975531
_publ_section_title
;
Synthesis of Dihydrothiophenes or Spirocyclic Compounds by Domino Reactions
of 1,3-Thiazolidinedione
;
_journal_name_full 'Journal of Organic Chemistry'
_journal_page_first 3398
_journal_page_last 3401
_journal_paper_doi 10.1021/jo900215a
_journal_volume 74
_journal_year 2009
_chemical_formula_moiety 'C17 H17 F N4 O3 S'
_chemical_formula_sum 'C17 H17 F N4 O3 S'
_chemical_formula_weight 376.42
_chemical_name_systematic
; 
 ? 
;
_space_group_IT_number 2
_symmetry_cell_setting monoclinic
_symmetry_space_group_name_Hall '-P 1'
_symmetry_space_group_name_H-M 'P -1'
_atom_sites_solution_hydrogens geom
_atom_sites_solution_primary direct
_atom_sites_solution_secondary difmap
_audit_creation_method SHELXL-97
_cell_angle_alpha 98.031(2)
_cell_angle_beta 95.781(2)
_cell_angle_gamma 99.664(2)
_cell_formula_units_Z 2
_cell_length_a 6.7158(10)
_cell_length_b 11.9402(17)
_cell_length_c 13.3729(19)
_cell_measurement_reflns_used 5163
_cell_measurement_temperature 296(2)
_cell_measurement_theta_max 27.646
_cell_measurement_theta_min 2.519
_cell_volume 1038.3(3)
_computing_cell_refinement 'Bruker SMART'
_computing_data_collection 'Bruker SMART'
_computing_data_reduction 'Bruker SAINT'
_computing_molecular_graphics 'Bruker SHELXTL'
_computing_publication_material 'Bruker SHELXTL'
_computing_structure_refinement 'SHELXL-97 (Sheldrick, 1997)'
_computing_structure_solution 'SHELXS-97 (Sheldrick, 1990)'
_diffrn_ambient_temperature 296(2)
_diffrn_measured_fraction_theta_full 0.990
_diffrn_measured_fraction_theta_max 0.990
_diffrn_radiation_monochromator graphite
_diffrn_radiation_source 'fine-focus sealed tube'
_diffrn_radiation_type MoK\a
_diffrn_radiation_wavelength 0.71073
_diffrn_reflns_av_R_equivalents 0.0217
_diffrn_reflns_av_sigmaI/netI 0.0286
_diffrn_reflns_limit_h_max 8
_diffrn_reflns_limit_h_min -7
_diffrn_reflns_limit_k_max 14
_diffrn_reflns_limit_k_min -14
_diffrn_reflns_limit_l_max 16
_diffrn_reflns_limit_l_min -14
_diffrn_reflns_number 7833
_diffrn_reflns_theta_full 25.51
_diffrn_reflns_theta_max 25.51
_diffrn_reflns_theta_min 1.75
_exptl_absorpt_coefficient_mu 0.186
_exptl_absorpt_correction_T_max 0.972
_exptl_absorpt_correction_T_min 0.961
_exptl_absorpt_correction_type multi-scan
_exptl_absorpt_process_details sadabs
_exptl_crystal_colour 'light yellow'
_exptl_crystal_density_diffrn 1.204
_exptl_crystal_density_method 'not measured'
_exptl_crystal_description block
_exptl_crystal_F_000 392
_exptl_crystal_size_max 0.23
_exptl_crystal_size_mid 0.18
_exptl_crystal_size_min 0.15
_refine_diff_density_max 0.263
_refine_diff_density_min -0.256
_refine_diff_density_rms 0.059
_refine_ls_extinction_method none
_refine_ls_goodness_of_fit_ref 1.091
_refine_ls_hydrogen_treatment constr
_refine_ls_matrix_type full
_refine_ls_number_parameters 236
_refine_ls_number_reflns 3835
_refine_ls_number_restraints 0
_refine_ls_restrained_S_all 1.091
_refine_ls_R_factor_all 0.0479
_refine_ls_R_factor_gt 0.0450
_refine_ls_shift/su_max 0.000
_refine_ls_shift/su_mean 0.000
_refine_ls_structure_factor_coef Fsqd
_refine_ls_weighting_details 'calc w=1/[\s^2^(Fo^2^)+(0.0865P)^2^+0.2467P] where P=(Fo^2^+2Fc^2^)/3'
_refine_ls_weighting_scheme calc
_refine_ls_wR_factor_gt 0.1360
_refine_ls_wR_factor_ref 0.1394
_reflns_number_gt 3476
_reflns_number_total 3835
_reflns_threshold_expression >2sigma(I)
_cod_data_source_file jo900215a_si_001_05.cif
_cod_data_source_block 4d
_cod_depositor_comments
;
The following automatic conversions were performed:
'_symmetry_cell_setting' value 'Monoclinic' changed to 'monoclinic'
according to '/home/saulius/struct/CIF-dictionaries/cif_core.dic'
dictionary named 'cif_core.dic' version 2.4.1 from 2010-06-29.

Automatic conversion script
Id: cif_fix_enum 1527 2010-12-29 10:47:43Z saulius 
;
_cod_original_formula_sum 'C17 H17 F N4 O3 S '
_cod_database_code 4024498

loop_
_symmetry_equiv_pos_as_xyz
'x, y, z'
'-x, -y, -z'

loop_
_atom_site_label
_atom_site_type_symbol
_atom_site_fract_x
_atom_site_fract_y
_atom_site_fract_z
_atom_site_U_iso_or_equiv
_atom_site_adp_type
_atom_site_occupancy
_atom_site_symmetry_multiplicity
_atom_site_calc_flag
_atom_site_refinement_flags
_atom_site_disorder_assembly
_atom_site_disorder_group
S1 S 0.27986(6) 0.73378(3) 0.79459(3) 0.03835(17) Uani 1 1 d . . .
O1 O 0.61348(19) 0.58817(12) 0.92328(10) 0.0472(3) Uani 1 1 d . . .
O2 O 0.0423(2) 0.50945(12) 0.76033(11) 0.0492(4) Uani 1 1 d . . .
N2 N 0.2983(2) 0.48721(12) 0.87960(11) 0.0370(3) Uani 1 1 d . . .
H2 H 0.3181 0.4542 0.9320 0.044 Uiso 1 1 calc R . .
C8 C 0.6715(2) 0.81151(14) 0.80413(12) 0.0339(4) Uani 1 1 d . . .
C11 C 0.4585(3) 0.56661(14) 0.86253(12) 0.0337(4) Uani 1 1 d . . .
C9 C 0.4944(2) 0.84529(14) 0.82698(13) 0.0353(4) Uani 1 1 d . . .
N3 N -0.0045(2) 0.35477(14) 0.84146(13) 0.0442(4) Uani 1 1 d . . .
C10 C 0.4413(2) 0.62571(14) 0.76932(12) 0.0322(4) Uani 1 1 d . . .
H10 H 0.3778 0.5691 0.7096 0.039 Uiso 1 1 calc R . .
C12 C 0.1054(3) 0.45315(14) 0.82160(13) 0.0357(4) Uani 1 1 d . . .
C7 C 0.6503(2) 0.68947(14) 0.74804(12) 0.0332(4) Uani 1 1 d . . .
H7 H 0.7588 0.6536 0.7772 0.040 Uiso 1 1 calc R . .
N4 N 0.4655(3) 0.94953(14) 0.86769(15) 0.0527(4) Uani 1 1 d . . .
C6 C 0.6599(3) 0.68516(15) 0.63410(13) 0.0365(4) Uani 1 1 d . . .
C17 C 0.8592(3) 0.88835(15) 0.82411(14) 0.0389(4) Uani 1 1 d . . .
O3 O -0.2666(2) 0.17363(14) 0.89940(15) 0.0699(5) Uani 1 1 d . . .
C13 C 0.0757(3) 0.26171(16) 0.88407(15) 0.0430(4) Uani 1 1 d . . .
H13A H 0.2091 0.2916 0.9224 0.052 Uiso 1 1 calc R . .
H13B H 0.0896 0.2020 0.8294 0.052 Uiso 1 1 calc R . .
N1 N 1.0135(2) 0.95105(16) 0.84190(16) 0.0589(5) Uani 1 1 d . . .
F1 F 0.6870(3) 0.67426(18) 0.32647(10) 0.0938(6) Uani 1 1 d . . .
C3 C 0.6777(4) 0.6767(2) 0.42865(15) 0.0594(6) Uani 1 1 d . . .
C16 C -0.2130(3) 0.3174(2) 0.78918(19) 0.0569(6) Uani 1 1 d . . .
H16A H -0.2143 0.2615 0.7289 0.068 Uiso 1 1 calc R . .
H16B H -0.2647 0.3827 0.7682 0.068 Uiso 1 1 calc R . .
C14 C -0.0668(4) 0.21301(19) 0.95193(18) 0.0572(5) Uani 1 1 d . . .
H14A H -0.0176 0.1494 0.9779 0.069 Uiso 1 1 calc R . .
H14B H -0.0708 0.2715 1.0095 0.069 Uiso 1 1 calc R . .
C5 C 0.7833(4) 0.6220(2) 0.58511(16) 0.0582(6) Uani 1 1 d . . .
H5 H 0.8624 0.5811 0.6220 0.070 Uiso 1 1 calc R . .
C1 C 0.5465(5) 0.7457(3) 0.57683(18) 0.0787(9) Uani 1 1 d . . .
H1 H 0.4632 0.7906 0.6085 0.094 Uiso 1 1 calc R . .
C4 C 0.7935(4) 0.6174(3) 0.48093(17) 0.0759(8) Uani 1 1 d . . .
H4 H 0.8784 0.5744 0.4484 0.091 Uiso 1 1 calc R . .
C15 C -0.3442(3) 0.2647(2) 0.8605(2) 0.0694(7) Uani 1 1 d . . .
H15A H -0.3538 0.3235 0.9167 0.083 Uiso 1 1 calc R . .
H15B H -0.4802 0.2354 0.8251 0.083 Uiso 1 1 calc R . .
C2 C 0.5541(5) 0.7409(3) 0.47314(19) 0.0867(10) Uani 1 1 d . . .
H2A H 0.4757 0.7810 0.4351 0.104 Uiso 1 1 calc R . .
H4A H 0.3342 0.9641 0.8752 0.104 Uiso 1 1 d R . .
H4B H 0.5535 1.0196 0.8799 0.104 Uiso 1 1 d R . .

loop_
_atom_site_aniso_label
_atom_site_aniso_U_11
_atom_site_aniso_U_22
_atom_site_aniso_U_33
_atom_site_aniso_U_23
_atom_site_aniso_U_13
_atom_site_aniso_U_12
S1 0.0272(2) 0.0348(3) 0.0520(3) 0.00748(19) 0.00499(18) 0.00263(17)
O1 0.0374(7) 0.0619(8) 0.0382(7) 0.0215(6) -0.0069(5) -0.0071(6)
O2 0.0406(7) 0.0477(7) 0.0575(8) 0.0245(6) -0.0111(6) 0.0002(6)
N2 0.0358(8) 0.0407(7) 0.0323(7) 0.0138(6) -0.0030(6) -0.0016(6)
C8 0.0291(8) 0.0388(9) 0.0343(8) 0.0098(7) 0.0045(6) 0.0040(6)
C11 0.0339(9) 0.0357(8) 0.0299(8) 0.0070(6) 0.0002(7) 0.0026(7)
C9 0.0302(8) 0.0355(8) 0.0389(9) 0.0069(7) 0.0047(7) 0.0015(6)
N3 0.0312(8) 0.0449(8) 0.0543(9) 0.0190(7) -0.0048(7) -0.0025(6)
C10 0.0322(8) 0.0336(8) 0.0304(8) 0.0080(6) 0.0006(6) 0.0049(6)
C12 0.0331(9) 0.0372(8) 0.0356(9) 0.0087(7) 0.0001(7) 0.0034(7)
C7 0.0313(8) 0.0385(8) 0.0323(8) 0.0113(7) 0.0045(6) 0.0084(7)
N4 0.0360(8) 0.0381(8) 0.0793(12) -0.0020(8) 0.0121(8) -0.0002(6)
C6 0.0377(9) 0.0414(9) 0.0330(9) 0.0111(7) 0.0057(7) 0.0097(7)
C17 0.0313(9) 0.0415(9) 0.0463(10) 0.0116(7) 0.0066(7) 0.0085(7)
O3 0.0494(9) 0.0542(9) 0.1042(14) 0.0302(9) 0.0098(9) -0.0105(7)
C13 0.0413(10) 0.0385(9) 0.0469(10) 0.0101(8) -0.0022(8) 0.0026(7)
N1 0.0321(9) 0.0518(10) 0.0898(14) 0.0097(9) 0.0072(9) 0.0012(8)
F1 0.1329(15) 0.1358(15) 0.0312(7) 0.0190(8) 0.0200(8) 0.0669(13)
C3 0.0793(16) 0.0764(15) 0.0291(10) 0.0117(9) 0.0100(9) 0.0282(12)
C16 0.0351(10) 0.0569(12) 0.0732(14) 0.0200(11) -0.0129(9) -0.0031(9)
C14 0.0610(13) 0.0502(11) 0.0582(13) 0.0188(10) 0.0058(10) -0.0035(10)
C5 0.0696(14) 0.0788(15) 0.0377(10) 0.0134(10) 0.0067(9) 0.0429(12)
C1 0.104(2) 0.115(2) 0.0435(12) 0.0274(13) 0.0218(12) 0.0757(19)
C4 0.0889(19) 0.114(2) 0.0397(12) 0.0069(12) 0.0166(12) 0.0606(17)
C15 0.0366(11) 0.0593(13) 0.112(2) 0.0188(13) 0.0146(12) 0.0018(10)
C2 0.116(2) 0.128(2) 0.0425(12) 0.0334(14) 0.0154(14) 0.078(2)

loop_
_atom_type_symbol
_atom_type_description
_atom_type_scat_dispersion_real
_atom_type_scat_dispersion_imag
_atom_type_scat_source
C C 0.0033 0.0016 'International Tables Vol C Tables 4.2.6.8 and 6.1.1.4'
H H 0.0000 0.0000 'International Tables Vol C Tables 4.2.6.8 and 6.1.1.4'
N N 0.0061 0.0033 'International Tables Vol C Tables 4.2.6.8 and 6.1.1.4'
O O 0.0106 0.0060 'International Tables Vol C Tables 4.2.6.8 and 6.1.1.4'
S S 0.1246 0.1234 'International Tables Vol C Tables 4.2.6.8 and 6.1.1.4'
F F 0.0171 0.0103 'International Tables Vol C Tables 4.2.6.8 and 6.1.1.4'

loop_
_geom_angle_atom_site_label_1
_geom_angle_atom_site_label_2
_geom_angle_atom_site_label_3
_geom_angle
_geom_angle_site_symmetry_1
_geom_angle_site_symmetry_3
_geom_angle_publ_flag
C9 S1 C10 91.60(8) . . ?
C11 N2 C12 127.72(14) . . ?
C11 N2 H2 116.1 . . ?
C12 N2 H2 116.1 . . ?
C9 C8 C17 121.70(16) . . ?
C9 C8 C7 115.96(14) . . ?
C17 C8 C7 122.14(15) . . ?
O1 C11 N2 118.68(15) . . ?
O1 C11 C10 121.32(15) . . ?
N2 C11 C10 119.99(14) . . ?
N4 C9 C8 128.79(16) . . ?
N4 C9 S1 118.00(13) . . ?
C8 C9 S1 113.20(13) . . ?
C12 N3 C16 117.87(16) . . ?
C12 N3 C13 126.70(15) . . ?
C16 N3 C13 112.66(15) . . ?
C11 C10 C7 112.72(13) . . ?
C11 C10 S1 107.23(11) . . ?
C7 C10 S1 107.63(11) . . ?
C11 C10 H10 109.7 . . ?
C7 C10 H10 109.7 . . ?
S1 C10 H10 109.7 . . ?
O2 C12 N3 123.29(16) . . ?
O2 C12 N2 122.28(15) . . ?
N3 C12 N2 114.42(14) . . ?
C8 C7 C6 112.59(13) . . ?
C8 C7 C10 104.99(13) . . ?
C6 C7 C10 111.45(14) . . ?
C8 C7 H7 109.2 . . ?
C6 C7 H7 109.2 . . ?
C10 C7 H7 109.2 . . ?
C9 N4 H4A 121.2 . . ?
C9 N4 H4B 130.2 . . ?
H4A N4 H4B 107.4 . . ?
C5 C6 C1 117.52(18) . . ?
C5 C6 C7 120.97(16) . . ?
C1 C6 C7 121.51(16) . . ?
N1 C17 C8 179.0(2) . . ?
C15 O3 C14 110.95(17) . . ?
N3 C13 C14 109.03(17) . . ?
N3 C13 H13A 109.9 . . ?
C14 C13 H13A 109.9 . . ?
N3 C13 H13B 109.9 . . ?
C14 C13 H13B 109.9 . . ?
H13A C13 H13B 108.3 . . ?
C4 C3 C2 122.5(2) . . ?
C4 C3 F1 119.4(2) . . ?
C2 C3 F1 118.0(2) . . ?
N3 C16 C15 108.73(19) . . ?
N3 C16 H16A 109.9 . . ?
C15 C16 H16A 109.9 . . ?
N3 C16 H16B 109.9 . . ?
C15 C16 H16B 109.9 . . ?
H16A C16 H16B 108.3 . . ?
O3 C14 C13 111.38(18) . . ?
O3 C14 H14A 109.4 . . ?
C13 C14 H14A 109.4 . . ?
O3 C14 H14B 109.4 . . ?
C13 C14 H14B 109.4 . . ?
H14A C14 H14B 108.0 . . ?
C6 C5 C4 121.5(2) . . ?
C6 C5 H5 119.3 . . ?
C4 C5 H5 119.3 . . ?
C6 C1 C2 121.4(2) . . ?
C6 C1 H1 119.3 . . ?
C2 C1 H1 119.3 . . ?
C3 C4 C5 118.5(2) . . ?
C3 C4 H4 120.8 . . ?
C5 C4 H4 120.8 . . ?
O3 C15 C16 112.21(19) . . ?
O3 C15 H15A 109.2 . . ?
C16 C15 H15A 109.2 . . ?
O3 C15 H15B 109.2 . . ?
C16 C15 H15B 109.2 . . ?
H15A C15 H15B 107.9 . . ?
C3 C2 C1 118.5(2) . . ?
C3 C2 H2A 120.7 . . ?
C1 C2 H2A 120.7 . . ?

loop_
_geom_bond_atom_site_label_1
_geom_bond_atom_site_label_2
_geom_bond_distance
_geom_bond_site_symmetry_2
_geom_bond_publ_flag
S1 C9 1.7621(17) . ?
S1 C10 1.8373(17) . ?
O1 C11 1.221(2) . ?
O2 C12 1.217(2) . ?
N2 C11 1.369(2) . ?
N2 C12 1.407(2) . ?
N2 H2 0.8600 . ?
C8 C9 1.368(2) . ?
C8 C17 1.406(2) . ?
C8 C7 1.520(2) . ?
C11 C10 1.520(2) . ?
C9 N4 1.340(2) . ?
N3 C12 1.353(2) . ?
N3 C16 1.468(2) . ?
N3 C13 1.472(2) . ?
C10 C7 1.553(2) . ?
C10 H10 0.9800 . ?
C7 C6 1.526(2) . ?
C7 H7 0.9800 . ?
N4 H4A 0.9392 . ?
N4 H4B 0.9237 . ?
C6 C5 1.366(3) . ?
C6 C1 1.383(3) . ?
C17 N1 1.154(2) . ?
O3 C15 1.421(3) . ?
O3 C14 1.421(3) . ?
C13 C14 1.488(3) . ?
C13 H13A 0.9700 . ?
C13 H13B 0.9700 . ?
F1 C3 1.371(2) . ?
C3 C4 1.344(3) . ?
C3 C2 1.348(4) . ?
C16 C15 1.493(3) . ?
C16 H16A 0.9700 . ?
C16 H16B 0.9700 . ?
C14 H14A 0.9700 . ?
C14 H14B 0.9700 . ?
C5 C4 1.396(3) . ?
C5 H5 0.9300 . ?
C1 C2 1.386(3) . ?
C1 H1 0.9300 . ?
C4 H4 0.9300 . ?
C15 H15A 0.9700 . ?
C15 H15B 0.9700 . ?
C2 H2A 0.9300 . ?

loop_
_geom_torsion_atom_site_label_1
_geom_torsion_atom_site_label_2
_geom_torsion_atom_site_label_3
_geom_torsion_atom_site_label_4
_geom_torsion
_geom_torsion_site_symmetry_1
_geom_torsion_site_symmetry_2
_geom_torsion_site_symmetry_3
_geom_torsion_site_symmetry_4
_geom_torsion_publ_flag
C12 N2 C11 O1 177.57(17) . . . . ?
C12 N2 C11 C10 -2.6(3) . . . . ?
C17 C8 C9 N4 1.2(3) . . . . ?
C7 C8 C9 N4 -173.81(18) . . . . ?
C17 C8 C9 S1 179.89(13) . . . . ?
C7 C8 C9 S1 4.9(2) . . . . ?
C10 S1 C9 N4 -170.86(15) . . . . ?
C10 S1 C9 C8 10.32(14) . . . . ?
O1 C11 C10 C7 13.7(2) . . . . ?
N2 C11 C10 C7 -166.13(15) . . . . ?
O1 C11 C10 S1 -104.56(17) . . . . ?
N2 C11 C10 S1 75.60(17) . . . . ?
C9 S1 C10 C11 99.94(12) . . . . ?
C9 S1 C10 C7 -21.59(12) . . . . ?
C16 N3 C12 O2 -2.6(3) . . . . ?
C13 N3 C12 O2 157.08(19) . . . . ?
C16 N3 C12 N2 175.96(18) . . . . ?
C13 N3 C12 N2 -24.4(3) . . . . ?
C11 N2 C12 O2 -16.6(3) . . . . ?
C11 N2 C12 N3 164.87(17) . . . . ?
C9 C8 C7 C6 100.78(17) . . . . ?
C17 C8 C7 C6 -74.2(2) . . . . ?
C9 C8 C7 C10 -20.65(19) . . . . ?
C17 C8 C7 C10 164.34(15) . . . . ?
C11 C10 C7 C8 -91.78(16) . . . . ?
S1 C10 C7 C8 26.26(14) . . . . ?
C11 C10 C7 C6 146.04(14) . . . . ?
S1 C10 C7 C6 -95.92(14) . . . . ?
C8 C7 C6 C5 131.4(2) . . . . ?
C10 C7 C6 C5 -110.9(2) . . . . ?
C8 C7 C6 C1 -47.9(3) . . . . ?
C10 C7 C6 C1 69.8(3) . . . . ?
C9 C8 C17 N1 86(12) . . . . ?
C7 C8 C17 N1 -100(12) . . . . ?
C12 N3 C13 C14 144.43(19) . . . . ?
C16 N3 C13 C14 -55.0(2) . . . . ?
C12 N3 C16 C15 -143.56(19) . . . . ?
C13 N3 C16 C15 54.0(2) . . . . ?
C15 O3 C14 C13 -59.2(3) . . . . ?
N3 C13 C14 O3 56.6(2) . . . . ?
C1 C6 C5 C4 -0.7(4) . . . . ?
C7 C6 C5 C4 -180.0(2) . . . . ?
C5 C6 C1 C2 1.3(5) . . . . ?
C7 C6 C1 C2 -179.4(3) . . . . ?
C2 C3 C4 C5 0.6(5) . . . . ?
F1 C3 C4 C5 179.3(3) . . . . ?
C6 C5 C4 C3 -0.2(5) . . . . ?
C14 O3 C15 C16 58.8(3) . . . . ?
N3 C16 C15 O3 -55.3(3) . . . . ?
C4 C3 C2 C1 0.0(5) . . . . ?
F1 C3 C2 C1 -178.8(3) . . . . ?
C6 C1 C2 C3 -0.9(5) . . . . ?
